data_7245288
loop_
_publ_author_name
'Hou, Ying'
'Duan, Yin-Rong'
'Ding, Man-Hua'
'Tang, Lin-Li'
'Zeng, Fei'

_publ_section_title
;
 Adsorptive separation of para-xylene by nonporous adaptive crystals of
 phenanthrene[2]arene
;
_journal_issue 34
_journal_name_full 'RSC Advances'
_journal_page_first 22060
_journal_page_last 22063
_journal_paper_doi 10.1039/D2RA03773D
_journal_volume 12
_journal_year 2022
_chemical_formula_moiety 'C66 H60 O12, 2(C8 H10)'
_chemical_formula_sum 'C82 H80 O12'
_chemical_formula_weight 1257.46
_space_group_crystal_system monoclinic
_space_group_IT_number 14
_space_group_name_Hall '-P 2yn'
_space_group_name_H-M_alt 'P 1 21/n 1'
_atom_sites_solution_hydrogens geom
_atom_sites_solution_primary dual
_audit_creation_date 2022-05-30
_audit_creation_method
;
Olex2 1.5-beta
(compiled 2021.06.29 svn.r12e2184c for OlexSys, GUI svn.r6374)
;
_audit_update_record
;
2022-05-30 deposited with the CCDC.	2022-08-03 downloaded from the CCDC.
;
_cell_angle_alpha 90
_cell_angle_beta 93.893(5)
_cell_angle_gamma 90
_cell_formula_units_Z 2
_cell_length_a 13.879(5)
_cell_length_b 12.427(4)
_cell_length_c 19.765(7)
_cell_measurement_reflns_used 2784
_cell_measurement_temperature 296.15
_cell_measurement_theta_max 20.40
_cell_measurement_theta_min 2.20
_cell_volume 3401(2)
_computing_molecular_graphics 'Olex2 1.5-beta (Dolomanov et al., 2009)'
_computing_publication_material 'Olex2 1.5-beta (Dolomanov et al., 2009)'
_computing_structure_refinement 'SHELXL 2018/3 (Sheldrick, 2015)'
_computing_structure_solution 'SHELXT 2018/2 (Sheldrick, 2018)'
_diffrn_ambient_temperature 296.15
_diffrn_measured_fraction_theta_full 1.000
_diffrn_measured_fraction_theta_max 0.982
_diffrn_measurement_device_type 'Bruker APEX-II CCD'
_diffrn_measurement_method '\f and \w scans'
_diffrn_radiation_type MoK\a
_diffrn_radiation_wavelength 0.71073
_diffrn_reflns_av_R_equivalents 0.0952
_diffrn_reflns_av_unetI/netI 0.0959
_diffrn_reflns_Laue_measured_fraction_full 1.000
_diffrn_reflns_Laue_measured_fraction_max 0.982
_diffrn_reflns_limit_h_max 18
_diffrn_reflns_limit_h_min -18
_diffrn_reflns_limit_k_max 15
_diffrn_reflns_limit_k_min -16
_diffrn_reflns_limit_l_max 25
_diffrn_reflns_limit_l_min -25
_diffrn_reflns_number 37527
_diffrn_reflns_point_group_measured_fraction_full 1.000
_diffrn_reflns_point_group_measured_fraction_max 0.982
_diffrn_reflns_theta_full 25.242
_diffrn_reflns_theta_max 27.596
_diffrn_reflns_theta_min 1.739
_diffrn_source_current 30.0
_diffrn_source_power 1.5
_diffrn_source_voltage 50.0
_diffrn_standards_number 0
_exptl_absorpt_coefficient_mu 0.081
_exptl_absorpt_correction_type multi-scan
_exptl_crystal_colour colourless
_exptl_crystal_colour_primary colourless
_exptl_crystal_density_diffrn 1.228
_exptl_crystal_description block
_exptl_crystal_F_000 1336
_exptl_crystal_size_max 0.18
_exptl_crystal_size_mid 0.15
_exptl_crystal_size_min 0.12
_exptl_transmission_factor_max 0.99
_exptl_transmission_factor_min 0.98
_refine_diff_density_max 0.253
_refine_diff_density_min -0.237
_refine_diff_density_rms 0.046
_refine_ls_extinction_method none
_refine_ls_goodness_of_fit_ref 1.008
_refine_ls_hydrogen_treatment constr
_refine_ls_matrix_type full
_refine_ls_number_parameters 432
_refine_ls_number_reflns 7753
_refine_ls_number_restraints 0
_refine_ls_restrained_S_all 1.008
_refine_ls_R_factor_all 0.1630
_refine_ls_R_factor_gt 0.0691
_refine_ls_shift/su_max 0.000
_refine_ls_shift/su_mean 0.000
_refine_ls_structure_factor_coef Fsqd
_refine_ls_weighting_details 'w=1/[\s^2^(Fo^2^)+(0.1020P)^2^+0.0865P] where P=(Fo^2^+2Fc^2^)/3'
_refine_ls_weighting_scheme calc
_refine_ls_wR_factor_gt 0.1704
_refine_ls_wR_factor_ref 0.2268
_reflns_Friedel_coverage 0.000
_reflns_number_gt 3416
_reflns_number_total 7753
_reflns_threshold_expression 'I > 2\s(I)'
_cod_data_source_file d2ra03773d2.cif
_cod_data_source_block 33
_cod_original_cell_volume 3401.3(19)
_cod_database_code 7245288
_shelx_shelxl_version_number 2018/3
_shelx_space_group_comment
;
The symmetry employed for this shelxl refinement is uniquely defined
by the following loop, which should always be used as a source of
symmetry information in preference to the above space-group names.
They are only intended as comments.
;
_shelx_estimated_absorpt_t_max 0.990
_shelx_estimated_absorpt_t_min 0.986
_olex2_refinement_description
;
1. Fixed Uiso
 At 1.2 times of:
  All C(H) groups, All C(H,H) groups
 At 1.5 times of:
  All C(H,H,H) groups
2.a Secondary CH2 refined with riding coordinates:
 C00N(H00A,H00B)
2.b Aromatic/amide H refined with riding coordinates:
 C00D(H00D), C00I(H00I), C00J(H00J), C00L(H00L), C00R(H00R), C00S(H00S),
 C00U(H00U), C00V(H00V), C00W(H00W), C00X(H00X), C015(H015), C017(H017),
 C018(H018), C019(H019)
2.c Idealised Me refined as rotating group:
 C00Y(H00C,H00E,H00F), C00Z(H00G,H00H,H00K), C010(H01A,H01B,H01C), C011(H01D,
 H01E,H01F), C012(H01G,H01H,H01I), C014(H01J,H01K,H01L), C01A(H01M,H01N,H01O),
 C01B(H01P,H01Q,H01R)
;
_olex2_submission_special_instructions 'No special instructions were received'

loop_
_space_group_symop_operation_xyz
'x, y, z'
'-x+1/2, y+1/2, -z+1/2'
'-x, -y, -z'
'x-1/2, -y-1/2, z-1/2'

loop_
_atom_site_label
_atom_site_type_symbol
_atom_site_fract_x
_atom_site_fract_y
_atom_site_fract_z
_atom_site_U_iso_or_equiv
_atom_site_adp_type
_atom_site_occupancy
_atom_site_site_symmetry_order
_atom_site_calc_flag
_atom_site_refinement_flags_posn
_atom_site_refinement_flags_adp
_atom_site_refinement_flags_occupancy
_atom_site_disorder_assembly
_atom_site_disorder_group
O001 O 0.63566(15) 0.37030(17) 0.22567(10) 0.0672(6) Uani 1 1 d . . . . .
O002 O 0.81628(16) 0.38831(16) 0.29944(11) 0.0693(6) Uani 1 1 d . . . . .
O003 O 0.91826(16) 0.73034(15) 0.56190(11) 0.0678(6) Uani 1 1 d . . . . .
O004 O 0.80146(18) 1.12235(16) 0.45421(11) 0.0779(7) Uani 1 1 d . . . . .
O005 O 0.11318(15) 0.64914(16) 0.41919(13) 0.0806(7) Uani 1 1 d . . . . .
O006 O 0.40197(15) 0.88246(17) 0.30844(14) 0.0848(8) Uani 1 1 d . . . . .
C007 C 0.59383(18) 0.6090(2) 0.33183(13) 0.0436(6) Uani 1 1 d . . . . .
C008 C 0.83334(19) 0.8282(2) 0.47478(14) 0.0469(7) Uani 1 1 d . . . . .
C009 C 0.88146(18) 1.0228(2) 0.54173(14) 0.0471(7) Uani 1 1 d . . . . .
C00A C 0.69043(19) 0.6245(2) 0.36444(13) 0.0440(6) Uani 1 1 d . . . . .
C00B C 0.42285(19) 0.6568(2) 0.31596(13) 0.0477(7) Uani 1 1 d . . . . .
C00C C 0.76336(19) 0.5498(2) 0.35146(13) 0.0463(7) Uani 1 1 d . . . . .
C00D C 0.71495(19) 0.7119(2) 0.40691(14) 0.0481(7) Uani 1 1 d . . . . .
H00D H 0.667159 0.761339 0.415879 0.058 Uiso 1 1 calc R U . . .
C00E C 0.88965(19) 0.8284(2) 0.53578(14) 0.0502(7) Uani 1 1 d . . . . .
C00F C 0.5781(2) 0.5234(2) 0.28545(13) 0.0483(7) Uani 1 1 d . . . . .
C00G C 0.33769(19) 0.7154(2) 0.33851(14) 0.0479(7) Uani 1 1 d . . . . .
C00H C 0.17774(18) 0.8175(2) 0.39197(13) 0.0467(7) Uani 1 1 d . . . . .
C00I C 0.51465(19) 0.6741(2) 0.34605(14) 0.0488(7) Uani 1 1 d . . . . .
H00I H 0.524299 0.730643 0.376617 0.059 Uiso 1 1 calc R U . . .
C00J C 0.91199(18) 0.9254(2) 0.56840(14) 0.0498(7) Uani 1 1 d . . . . .
H00J H 0.948728 0.924311 0.609534 0.060 Uiso 1 1 calc R U . . .
C00K C 0.80747(19) 0.7278(2) 0.43614(14) 0.0480(7) Uani 1 1 d . . . . .
C00L C 0.2499(2) 0.8762(2) 0.36359(14) 0.0530(7) Uani 1 1 d . . . . .
H00L H 0.245290 0.950882 0.362361 0.064 Uiso 1 1 calc R U . . .
C00M C 0.7429(2) 0.4614(2) 0.30574(14) 0.0519(7) Uani 1 1 d . . . . .
C00N C 0.90627(19) 1.1284(2) 0.57615(14) 0.0494(7) Uani 1 1 d . . . . .
H00A H 0.930973 1.177149 0.543108 0.059 Uiso 1 1 calc R U . . .
H00B H 0.957521 1.116246 0.611160 0.059 Uiso 1 1 calc R U . . .
C00O C 0.32879(19) 0.8269(2) 0.33696(14) 0.0524(7) Uani 1 1 d . . . . .
C00P C 0.8269(2) 1.0228(2) 0.47984(14) 0.0518(7) Uani 1 1 d . . . . .
C00Q C 0.18560(19) 0.7064(2) 0.39177(15) 0.0521(7) Uani 1 1 d . . . . .
C00R C 0.8037(2) 0.9270(2) 0.44738(15) 0.0525(7) Uani 1 1 d . . . . .
H00R H 0.767384 0.928519 0.406100 0.063 Uiso 1 1 calc R U . . .
C00S C 0.2642(2) 0.6574(2) 0.36509(15) 0.0552(7) Uani 1 1 d . . . . .
H00S H 0.267626 0.582702 0.365069 0.066 Uiso 1 1 calc R U . . .
C00T C 0.6547(2) 0.4502(2) 0.27302(14) 0.0532(7) Uani 1 1 d . . . . .
C00U C 0.4104(2) 0.5730(2) 0.26917(15) 0.0566(8) Uani 1 1 d . . . . .
H00U H 0.349587 0.560674 0.247906 0.068 Uiso 1 1 calc R U . . .
C00V C 0.8564(2) 0.5644(2) 0.38303(14) 0.0539(7) Uani 1 1 d . . . . .
H00V H 0.904213 0.514077 0.375919 0.065 Uiso 1 1 calc R U . . .
C00W C 0.8779(2) 0.6509(2) 0.42388(15) 0.0545(7) Uani 1 1 d . . . . .
H00W H 0.940190 0.658879 0.443805 0.065 Uiso 1 1 calc R U . . .
C00X C 0.4859(2) 0.5086(2) 0.25393(14) 0.0575(8) Uani 1 1 d . . . . .
H00X H 0.475626 0.453977 0.222059 0.069 Uiso 1 1 calc R U . . .
C00Y C 0.9866(3) 0.7291(3) 0.6184(2) 0.0998(14) Uani 1 1 d . . . . .
H00C H 1.041615 0.771677 0.608578 0.150 Uiso 1 1 calc R U . . .
H00E H 1.006670 0.656404 0.627849 0.150 Uiso 1 1 calc R U . . .
H00F H 0.957776 0.758395 0.657223 0.150 Uiso 1 1 calc R U . . .
C00Z C 0.1286(3) 0.5426(3) 0.4374(3) 0.1137(16) Uani 1 1 d . . . . .
H00G H 0.129877 0.499243 0.397218 0.171 Uiso 1 1 calc R U . . .
H00H H 0.077325 0.518462 0.463918 0.171 Uiso 1 1 calc R U . . .
H00K H 0.189125 0.536122 0.463527 0.171 Uiso 1 1 calc R U . . .
C010 C 0.7545(4) 1.1282(3) 0.3888(2) 0.1106(16) Uani 1 1 d . . . . .
H01A H 0.794384 1.095677 0.356663 0.166 Uiso 1 1 calc R U . . .
H01B H 0.743142 1.202252 0.376845 0.166 Uiso 1 1 calc R U . . .
H01C H 0.693947 1.090792 0.388347 0.166 Uiso 1 1 calc R U . . .
C011 C 0.6102(4) 0.2694(3) 0.2522(2) 0.1073(15) Uani 1 1 d . . . . .
H01D H 0.577965 0.226994 0.216937 0.161 Uiso 1 1 calc R U . . .
H01E H 0.567834 0.280015 0.288073 0.161 Uiso 1 1 calc R U . . .
H01F H 0.667435 0.232676 0.269671 0.161 Uiso 1 1 calc R U . . .
C012 C 0.8575(3) 0.3861(4) 0.2372(2) 0.1145(16) Uani 1 1 d . . . . .
H01G H 0.812951 0.354137 0.203701 0.172 Uiso 1 1 calc R U . . .
H01H H 0.915853 0.344511 0.241119 0.172 Uiso 1 1 calc R U . . .
H01I H 0.872010 0.458231 0.223702 0.172 Uiso 1 1 calc R U . . .
C013 C 0.6244(4) 0.7321(4) 0.6019(2) 0.1010(13) Uani 1 1 d . . . . .
C014 C 0.3872(3) 0.9856(3) 0.2868(3) 0.1202(17) Uani 1 1 d . . . . .
H01J H 0.328160 0.989513 0.258697 0.180 Uiso 1 1 calc R U . . .
H01K H 0.440091 1.007881 0.261168 0.180 Uiso 1 1 calc R U . . .
H01L H 0.383121 1.032103 0.325280 0.180 Uiso 1 1 calc R U . . .
C015 C 0.5470(4) 0.6655(4) 0.5889(2) 0.1034(14) Uani 1 1 d . . . . .
H015 H 0.547300 0.599186 0.610724 0.124 Uiso 1 1 calc R U . . .
C016 C 0.4689(4) 0.6910(5) 0.5455(2) 0.1144(16) Uani 1 1 d . . . . .
C017 C 0.4694(5) 0.7905(6) 0.5138(3) 0.1319(19) Uani 1 1 d . . . . .
H017 H 0.416157 0.812759 0.486208 0.158 Uiso 1 1 calc R U . . .
C018 C 0.6234(5) 0.8276(5) 0.5669(3) 0.1268(18) Uani 1 1 d . . . . .
H018 H 0.675619 0.874304 0.573238 0.152 Uiso 1 1 calc R U . . .
C019 C 0.5478(6) 0.8552(5) 0.5231(3) 0.143(2) Uani 1 1 d . . . . .
H019 H 0.549786 0.919422 0.499092 0.172 Uiso 1 1 calc R U . . .
C01A C 0.7052(4) 0.7017(5) 0.6525(3) 0.153(2) Uani 1 1 d . . . . .
H01M H 0.698560 0.627592 0.665049 0.229 Uiso 1 1 calc R U . . .
H01N H 0.703012 0.746230 0.692035 0.229 Uiso 1 1 calc R U . . .
H01O H 0.765881 0.711807 0.632724 0.229 Uiso 1 1 calc R U . . .
C01B C 0.3883(5) 0.6156(6) 0.5325(3) 0.184(3) Uani 1 1 d . . . . .
H01P H 0.409840 0.554497 0.507965 0.276 Uiso 1 1 calc R U . . .
H01Q H 0.336861 0.650899 0.506173 0.276 Uiso 1 1 calc R U . . .
H01R H 0.365472 0.592276 0.574846 0.276 Uiso 1 1 calc R U . . .

loop_
_atom_site_aniso_label
_atom_site_aniso_U_11
_atom_site_aniso_U_22
_atom_site_aniso_U_33
_atom_site_aniso_U_23
_atom_site_aniso_U_13
_atom_site_aniso_U_12
O001 0.0715(15) 0.0649(14) 0.0637(13) -0.0202(11) -0.0068(11) 0.0118(11)
O002 0.0702(14) 0.0650(14) 0.0711(14) -0.0167(11) -0.0056(11) 0.0296(11)
O003 0.0787(15) 0.0484(12) 0.0730(15) -0.0002(10) -0.0189(12) 0.0125(10)
O004 0.1067(19) 0.0468(12) 0.0759(15) 0.0040(11) -0.0244(13) 0.0071(12)
O005 0.0577(14) 0.0474(13) 0.141(2) 0.0123(13) 0.0373(14) -0.0018(10)
O006 0.0560(14) 0.0576(14) 0.145(2) 0.0240(14) 0.0366(14) 0.0023(11)
C007 0.0393(15) 0.0415(15) 0.0502(16) 0.0010(12) 0.0037(12) 0.0037(12)
C008 0.0392(15) 0.0446(16) 0.0570(17) -0.0036(13) 0.0054(13) 0.0013(13)
C009 0.0378(15) 0.0483(16) 0.0552(17) -0.0051(13) 0.0037(13) 0.0021(13)
C00A 0.0407(15) 0.0415(15) 0.0503(16) -0.0016(12) 0.0065(12) 0.0041(12)
C00B 0.0407(16) 0.0483(16) 0.0540(17) 0.0002(13) 0.0021(13) 0.0022(13)
C00C 0.0405(16) 0.0428(15) 0.0558(17) 0.0003(12) 0.0039(13) 0.0054(12)
C00D 0.0398(16) 0.0440(16) 0.0609(17) -0.0014(13) 0.0054(13) 0.0066(12)
C00E 0.0440(16) 0.0452(17) 0.0608(18) -0.0014(14) -0.0009(14) 0.0051(13)
C00F 0.0479(17) 0.0513(16) 0.0459(16) -0.0036(13) 0.0034(13) 0.0035(14)
C00G 0.0382(15) 0.0494(17) 0.0552(17) 0.0002(13) -0.0016(13) 0.0010(13)
C00H 0.0385(15) 0.0483(16) 0.0531(17) -0.0044(13) 0.0005(12) 0.0007(13)
C00I 0.0456(17) 0.0439(16) 0.0570(17) -0.0032(13) 0.0028(13) 0.0007(13)
C00J 0.0402(16) 0.0546(17) 0.0536(17) -0.0032(14) -0.0044(13) 0.0070(13)
C00K 0.0418(16) 0.0424(15) 0.0593(18) -0.0040(13) -0.0004(13) 0.0034(13)
C00L 0.0455(17) 0.0433(15) 0.0699(19) 0.0008(14) 0.0022(14) 0.0001(13)
C00M 0.0534(18) 0.0491(17) 0.0532(17) -0.0039(13) 0.0040(14) 0.0116(14)
C00N 0.0407(16) 0.0495(16) 0.0576(17) -0.0015(13) 0.0013(13) 0.0015(13)
C00O 0.0361(15) 0.0508(18) 0.0705(19) 0.0070(14) 0.0050(14) -0.0027(13)
C00P 0.0519(18) 0.0406(16) 0.0618(19) -0.0017(13) -0.0042(14) 0.0070(13)
C00Q 0.0366(15) 0.0448(16) 0.075(2) 0.0011(14) 0.0060(14) -0.0029(13)
C00R 0.0485(17) 0.0515(17) 0.0560(17) -0.0014(14) -0.0085(13) 0.0057(14)
C00S 0.0454(17) 0.0437(16) 0.077(2) -0.0041(14) 0.0054(15) -0.0008(14)
C00T 0.0596(19) 0.0498(17) 0.0497(17) -0.0067(13) -0.0002(14) 0.0087(14)
C00U 0.0468(17) 0.0594(18) 0.0619(19) -0.0071(15) -0.0098(14) 0.0027(15)
C00V 0.0440(17) 0.0507(17) 0.0664(19) -0.0028(15) 0.0000(14) 0.0134(14)
C00W 0.0396(16) 0.0571(18) 0.0661(19) -0.0065(15) -0.0017(14) 0.0050(14)
C00X 0.0553(19) 0.0601(18) 0.0559(18) -0.0112(14) -0.0043(14) 0.0051(15)
C00Y 0.115(3) 0.068(2) 0.109(3) 0.003(2) -0.049(3) 0.026(2)
C00Z 0.076(3) 0.081(3) 0.188(5) 0.052(3) 0.038(3) 0.001(2)
C010 0.163(4) 0.070(2) 0.091(3) 0.016(2) -0.049(3) 0.018(3)
C011 0.155(4) 0.064(3) 0.098(3) -0.018(2) -0.024(3) 0.002(3)
C012 0.091(3) 0.174(5) 0.079(3) -0.020(3) 0.012(2) 0.056(3)
C013 0.099(4) 0.103(3) 0.103(3) -0.006(3) 0.025(3) -0.012(3)
C014 0.096(3) 0.081(3) 0.191(5) 0.044(3) 0.063(3) 0.006(2)
C015 0.106(3) 0.121(4) 0.083(3) 0.021(3) 0.002(3) -0.012(3)
C016 0.113(4) 0.168(5) 0.063(3) 0.012(3) 0.012(3) -0.031(4)
C017 0.123(5) 0.177(6) 0.097(4) 0.021(4) 0.013(3) 0.022(4)
C018 0.143(5) 0.100(4) 0.143(5) -0.022(4) 0.050(4) -0.016(4)
C019 0.162(7) 0.120(5) 0.150(6) 0.016(4) 0.032(5) 0.036(5)
C01A 0.099(4) 0.187(6) 0.170(6) -0.008(4) -0.011(4) -0.003(4)
C01B 0.150(6) 0.284(9) 0.113(4) 0.036(5) -0.022(4) -0.081(6)

loop_
_atom_type_symbol
_atom_type_description
_atom_type_scat_dispersion_real
_atom_type_scat_dispersion_imag
_atom_type_scat_source
C C 0.0033 0.0016 'International Tables Vol C Tables 4.2.6.8 and 6.1.1.4'
H H 0.0000 0.0000 'International Tables Vol C Tables 4.2.6.8 and 6.1.1.4'
O O 0.0106 0.0060 'International Tables Vol C Tables 4.2.6.8 and 6.1.1.4'

loop_
_geom_angle_atom_site_label_1
_geom_angle_atom_site_label_2
_geom_angle_atom_site_label_3
_geom_angle
_geom_angle_site_symmetry_1
_geom_angle_site_symmetry_3
_geom_angle_publ_flag
C00T O001 C011 115.4(3) . . ?
C00M O002 C012 116.3(3) . . ?
C00E O003 C00Y 117.9(2) . . ?
C00P O004 C010 118.4(2) . . ?
C00Q O005 C00Z 119.6(2) . . ?
C014 O006 C00O 120.0(3) . . ?
C00F C007 C00A 118.9(2) . . ?
C00I C007 C00A 122.8(2) . . ?
C00I C007 C00F 118.4(2) . . ?
C00E C008 C00K 123.1(2) . . ?
C00E C008 C00R 117.9(2) . . ?
C00R C008 C00K 118.9(3) . . ?
C00J C009 C00N 122.6(2) . . ?
C00J C009 C00P 118.1(2) . . ?
C00P C009 C00N 119.3(2) . . ?
C00C C00A C007 118.8(2) . . ?
C00D C00A C007 123.1(2) . . ?
C00D C00A C00C 118.1(2) . . ?
C00I C00B C00G 121.6(2) . . ?
C00I C00B C00U 118.0(3) . . ?
C00U C00B C00G 120.0(2) . . ?
C00A C00C C00M 120.3(2) . . ?
C00V C00C C00A 118.9(2) . . ?
C00V C00C C00M 120.9(2) . . ?
C00A C00D H00D 118.6 . . ?
C00K C00D C00A 122.7(2) . . ?
C00K C00D H00D 118.6 . . ?
O003 C00E C008 117.1(2) . . ?
O003 C00E C00J 123.1(2) . . ?
C008 C00E C00J 119.9(3) . . ?
C007 C00F C00T 120.4(2) . . ?
C00X C00F C007 119.0(2) . . ?
C00X C00F C00T 120.5(3) . . ?
C00O C00G C00B 123.6(2) . . ?
C00S C00G C00B 118.9(3) . . ?
C00S C00G C00O 117.4(2) . . ?
C00L C00H C00N 122.0(2) . 3_676 ?
C00Q C00H C00L 117.7(2) . . ?
C00Q C00H C00N 120.3(2) . 3_676 ?
C007 C00I H00I 118.9 . . ?
C00B C00I C007 122.1(3) . . ?
C00B C00I H00I 118.9 . . ?
C009 C00J C00E 122.1(2) . . ?
C009 C00J H00J 119.0 . . ?
C00E C00J H00J 119.0 . . ?
C00D C00K C008 121.0(2) . . ?
C00D C00K C00W 118.0(3) . . ?
C00W C00K C008 120.8(2) . . ?
C00H C00L H00L 119.0 . . ?
C00H C00L C00O 122.0(3) . . ?
C00O C00L H00L 119.0 . . ?
O002 C00M C00C 116.5(2) . . ?
C00T C00M O002 122.7(3) . . ?
C00T C00M C00C 120.8(2) . . ?
C009 C00N C00H 114.5(2) . 3_676 ?
C009 C00N H00A 108.6 . . ?
C009 C00N H00B 108.6 . . ?
C00H C00N H00A 108.6 3_676 . ?
C00H C00N H00B 108.6 3_676 . ?
H00A C00N H00B 107.6 . . ?
O006 C00O C00G 116.2(2) . . ?
O006 C00O C00L 123.7(3) . . ?
C00L C00O C00G 120.1(3) . . ?
O004 C00P C009 115.7(2) . . ?
O004 C00P C00R 124.0(3) . . ?
C00R C00P C009 120.2(3) . . ?
O005 C00Q C00H 117.1(2) . . ?
O005 C00Q C00S 122.6(2) . . ?
C00S C00Q C00H 120.2(2) . . ?
C008 C00R H00R 119.1 . . ?
C00P C00R C008 121.8(3) . . ?
C00P C00R H00R 119.1 . . ?
C00G C00S C00Q 122.5(3) . . ?
C00G C00S H00S 118.8 . . ?
C00Q C00S H00S 118.8 . . ?
O001 C00T C00F 117.7(2) . . ?
C00M C00T O001 121.6(2) . . ?
C00M C00T C00F 120.7(3) . . ?
C00B C00U H00U 119.3 . . ?
C00X C00U C00B 121.4(3) . . ?
C00X C00U H00U 119.3 . . ?
C00C C00V H00V 119.3 . . ?
C00W C00V C00C 121.4(3) . . ?
C00W C00V H00V 119.3 . . ?
C00K C00W H00W 119.6 . . ?
C00V C00W C00K 120.8(3) . . ?
C00V C00W H00W 119.6 . . ?
C00F C00X H00X 119.4 . . ?
C00U C00X C00F 121.1(3) . . ?
C00U C00X H00X 119.4 . . ?
O003 C00Y H00C 109.5 . . ?
O003 C00Y H00E 109.5 . . ?
O003 C00Y H00F 109.5 . . ?
H00C C00Y H00E 109.5 . . ?
H00C C00Y H00F 109.5 . . ?
H00E C00Y H00F 109.5 . . ?
O005 C00Z H00G 109.5 . . ?
O005 C00Z H00H 109.5 . . ?
O005 C00Z H00K 109.5 . . ?
H00G C00Z H00H 109.5 . . ?
H00G C00Z H00K 109.5 . . ?
H00H C00Z H00K 109.5 . . ?
O004 C010 H01A 109.5 . . ?
O004 C010 H01B 109.5 . . ?
O004 C010 H01C 109.5 . . ?
H01A C010 H01B 109.5 . . ?
H01A C010 H01C 109.5 . . ?
H01B C010 H01C 109.5 . . ?
O001 C011 H01D 109.5 . . ?
O001 C011 H01E 109.5 . . ?
O001 C011 H01F 109.5 . . ?
H01D C011 H01E 109.5 . . ?
H01D C011 H01F 109.5 . . ?
H01E C011 H01F 109.5 . . ?
O002 C012 H01G 109.5 . . ?
O002 C012 H01H 109.5 . . ?
O002 C012 H01I 109.5 . . ?
H01G C012 H01H 109.5 . . ?
H01G C012 H01I 109.5 . . ?
H01H C012 H01I 109.5 . . ?
C015 C013 C018 116.6(5) . . ?
C015 C013 C01A 121.0(5) . . ?
C018 C013 C01A 122.3(5) . . ?
O006 C014 H01J 109.5 . . ?
O006 C014 H01K 109.5 . . ?
O006 C014 H01L 109.5 . . ?
H01J C014 H01K 109.5 . . ?
H01J C014 H01L 109.5 . . ?
H01K C014 H01L 109.5 . . ?
C013 C015 H015 118.1 . . ?
C013 C015 C016 123.7(5) . . ?
C016 C015 H015 118.1 . . ?
C015 C016 C017 117.4(5) . . ?
C015 C016 C01B 121.5(5) . . ?
C017 C016 C01B 121.2(6) . . ?
C016 C017 H017 120.1 . . ?
C019 C017 C016 119.8(6) . . ?
C019 C017 H017 120.1 . . ?
C013 C018 H018 119.3 . . ?
C019 C018 C013 121.3(6) . . ?
C019 C018 H018 119.3 . . ?
C017 C019 C018 121.0(6) . . ?
C017 C019 H019 119.5 . . ?
C018 C019 H019 119.5 . . ?
C013 C01A H01M 109.5 . . ?
C013 C01A H01N 109.5 . . ?
C013 C01A H01O 109.5 . . ?
H01M C01A H01N 109.5 . . ?
H01M C01A H01O 109.5 . . ?
H01N C01A H01O 109.5 . . ?
C016 C01B H01P 109.5 . . ?
C016 C01B H01Q 109.5 . . ?
C016 C01B H01R 109.5 . . ?
H01P C01B H01Q 109.5 . . ?
H01P C01B H01R 109.5 . . ?
H01Q C01B H01R 109.5 . . ?

loop_
_geom_bond_atom_site_label_1
_geom_bond_atom_site_label_2
_geom_bond_distance
_geom_bond_site_symmetry_2
_geom_bond_publ_flag
O001 C00T 1.378(3) . ?
O001 C011 1.413(4) . ?
O002 C00M 1.376(3) . ?
O002 C012 1.392(4) . ?
O003 C00E 1.372(3) . ?
O003 C00Y 1.416(4) . ?
O004 C00P 1.374(3) . ?
O004 C010 1.410(4) . ?
O005 C00Q 1.373(3) . ?
O005 C00Z 1.385(4) . ?
O006 C00O 1.380(3) . ?
O006 C014 1.362(4) . ?
C007 C00A 1.460(4) . ?
C007 C00F 1.411(4) . ?
C007 C00I 1.409(4) . ?
C008 C00E 1.392(4) . ?
C008 C00K 1.494(4) . ?
C008 C00R 1.393(4) . ?
C009 C00J 1.376(4) . ?
C009 C00N 1.508(4) . ?
C009 C00P 1.394(4) . ?
C00A C00C 1.410(3) . ?
C00A C00D 1.400(4) . ?
C00B C00G 1.482(4) . ?
C00B C00I 1.386(4) . ?
C00B C00U 1.396(4) . ?
C00C C00M 1.439(4) . ?
C00C C00V 1.407(4) . ?
C00D H00D 0.9300 . ?
C00D C00K 1.386(4) . ?
C00E C00J 1.392(4) . ?
C00F C00T 1.432(4) . ?
C00F C00X 1.398(4) . ?
C00G C00O 1.391(4) . ?
C00G C00S 1.381(4) . ?
C00H C00L 1.388(4) . ?
C00H C00N 1.519(4) 3_676 ?
C00H C00Q 1.384(4) . ?
C00I H00I 0.9300 . ?
C00J H00J 0.9300 . ?
C00K C00W 1.400(4) . ?
C00L H00L 0.9300 . ?
C00L C00O 1.389(4) . ?
C00M C00T 1.353(4) . ?
C00N H00A 0.9700 . ?
C00N H00B 0.9700 . ?
C00P C00R 1.380(4) . ?
C00Q C00S 1.384(4) . ?
C00R H00R 0.9300 . ?
C00S H00S 0.9300 . ?
C00U H00U 0.9300 . ?
C00U C00X 1.368(4) . ?
C00V H00V 0.9300 . ?
C00V C00W 1.365(4) . ?
C00W H00W 0.9300 . ?
C00X H00X 0.9300 . ?
C00Y H00C 0.9600 . ?
C00Y H00E 0.9600 . ?
C00Y H00F 0.9600 . ?
C00Z H00G 0.9600 . ?
C00Z H00H 0.9600 . ?
C00Z H00K 0.9600 . ?
C010 H01A 0.9600 . ?
C010 H01B 0.9600 . ?
C010 H01C 0.9600 . ?
C011 H01D 0.9600 . ?
C011 H01E 0.9600 . ?
C011 H01F 0.9600 . ?
C012 H01G 0.9600 . ?
C012 H01H 0.9600 . ?
C012 H01I 0.9600 . ?
C013 C015 1.366(6) . ?
C013 C018 1.374(7) . ?
C013 C01A 1.499(7) . ?
C014 H01J 0.9600 . ?
C014 H01K 0.9600 . ?
C014 H01L 0.9600 . ?
C015 H015 0.9300 . ?
C015 C016 1.374(6) . ?
C016 C017 1.386(7) . ?
C016 C01B 1.468(7) . ?
C017 H017 0.9300 . ?
C017 C019 1.355(8) . ?
C018 H018 0.9300 . ?
C018 C019 1.359(8) . ?
C019 H019 0.9300 . ?
C01A H01M 0.9600 . ?
C01A H01N 0.9600 . ?
C01A H01O 0.9600 . ?
C01B H01P 0.9600 . ?
C01B H01Q 0.9600 . ?
C01B H01R 0.9600 . ?

loop_
_geom_torsion_atom_site_label_1
_geom_torsion_atom_site_label_2
_geom_torsion_atom_site_label_3
_geom_torsion_atom_site_label_4
_geom_torsion
_geom_torsion_site_symmetry_1
_geom_torsion_site_symmetry_2
_geom_torsion_site_symmetry_3
_geom_torsion_site_symmetry_4
_geom_torsion_publ_flag
O002 C00M C00T O001 -6.8(4) . . . . ?
O002 C00M C00T C00F 174.8(3) . . . . ?
O003 C00E C00J C009 -179.1(3) . . . . ?
O004 C00P C00R C008 178.4(3) . . . . ?
O005 C00Q C00S C00G -179.0(3) . . . . ?
C007 C00A C00C C00M 1.3(4) . . . . ?
C007 C00A C00C C00V -179.8(2) . . . . ?
C007 C00A C00D C00K -178.1(3) . . . . ?
C007 C00F C00T O001 -178.1(2) . . . . ?
C007 C00F C00T C00M 0.4(4) . . . . ?
C007 C00F C00X C00U -2.4(4) . . . . ?
C008 C00E C00J C009 -1.1(4) . . . . ?
C008 C00K C00W C00V -173.5(3) . . . . ?
C009 C00P C00R C008 0.1(4) . . . . ?
C00A C007 C00F C00T 2.8(4) . . . . ?
C00A C007 C00F C00X -179.7(3) . . . . ?
C00A C007 C00I C00B -178.4(2) . . . . ?
C00A C00C C00M O002 -175.8(2) . . . . ?
C00A C00C C00M C00T 2.0(4) . . . . ?
C00A C00C C00V C00W -2.2(4) . . . . ?
C00A C00D C00K C008 173.1(2) . . . . ?
C00A C00D C00K C00W -1.9(4) . . . . ?
C00B C00G C00O O006 4.3(4) . . . . ?
C00B C00G C00O C00L -175.3(3) . . . . ?
C00B C00G C00S C00Q 175.2(3) . . . . ?
C00B C00U C00X C00F 0.9(5) . . . . ?
C00C C00A C00D C00K 0.3(4) . . . . ?
C00C C00M C00T O001 175.6(3) . . . . ?
C00C C00M C00T C00F -2.9(4) . . . . ?
C00C C00V C00W C00K 0.5(4) . . . . ?
C00D C00A C00C C00M -177.2(2) . . . . ?
C00D C00A C00C C00V 1.8(4) . . . . ?
C00D C00K C00W C00V 1.5(4) . . . . ?
C00E C008 C00K C00D 137.6(3) . . . . ?
C00E C008 C00K C00W -47.5(4) . . . . ?
C00E C008 C00R C00P -1.5(4) . . . . ?
C00F C007 C00A C00C -3.6(4) . . . . ?
C00F C007 C00A C00D 174.8(2) . . . . ?
C00F C007 C00I C00B -0.1(4) . . . . ?
C00G C00B C00I C007 171.0(2) . . . . ?
C00G C00B C00U C00X -171.5(3) . . . . ?
C00H C00L C00O O006 -179.9(3) . . . . ?
C00H C00L C00O C00G -0.4(4) . . . . ?
C00H C00Q C00S C00G 0.7(4) . . . . ?
C00I C007 C00A C00C 174.6(2) . . . . ?
C00I C007 C00A C00D -7.0(4) . . . . ?
C00I C007 C00F C00T -175.5(2) . . . . ?
C00I C007 C00F C00X 2.0(4) . . . . ?
C00I C00B C00G C00O 59.7(4) . . . . ?
C00I C00B C00G C00S -117.7(3) . . . . ?
C00I C00B C00U C00X 0.9(4) . . . . ?
C00J C009 C00N C00H -107.6(3) . . . 3_676 ?
C00J C009 C00P O004 -177.6(2) . . . . ?
C00J C009 C00P C00R 0.9(4) . . . . ?
C00K C008 C00E O003 -2.9(4) . . . . ?
C00K C008 C00E C00J 179.0(2) . . . . ?
C00K C008 C00R C00P -178.7(3) . . . . ?
C00L C00H C00Q O005 -179.2(3) . . . . ?
C00L C00H C00Q C00S 1.2(4) . . . . ?
C00M C00C C00V C00W 176.7(3) . . . . ?
C00N C009 C00J C00E -179.2(3) . . . . ?
C00N C009 C00P O004 1.3(4) . . . . ?
C00N C009 C00P C00R 179.8(3) . . . . ?
C00N C00H C00L C00O 177.3(3) 3_676 . . . ?
C00N C00H C00Q O005 2.2(4) 3_676 . . . ?
C00N C00H C00Q C00S -177.5(3) 3_676 . . . ?
C00O C00G C00S C00Q -2.3(4) . . . . ?
C00P C009 C00J C00E -0.4(4) . . . . ?
C00P C009 C00N C00H 73.5(3) . . . 3_676 ?
C00Q C00H C00L C00O -1.3(4) . . . . ?
C00R C008 C00E O003 -179.9(2) . . . . ?
C00R C008 C00E C00J 2.0(4) . . . . ?
C00R C008 C00K C00D -45.5(4) . . . . ?
C00R C008 C00K C00W 129.5(3) . . . . ?
C00S C00G C00O O006 -178.3(3) . . . . ?
C00S C00G C00O C00L 2.2(4) . . . . ?
C00T C00F C00X C00U 175.1(3) . . . . ?
C00U C00B C00G C00O -128.1(3) . . . . ?
C00U C00B C00G C00S 54.5(4) . . . . ?
C00U C00B C00I C007 -1.3(4) . . . . ?
C00V C00C C00M O002 5.3(4) . . . . ?
C00V C00C C00M C00T -176.9(3) . . . . ?
C00X C00F C00T O001 4.5(4) . . . . ?
C00X C00F C00T C00M -177.0(3) . . . . ?
C00Y O003 C00E C008 171.2(3) . . . . ?
C00Y O003 C00E C00J -10.8(4) . . . . ?
C00Z O005 C00Q C00H -162.5(3) . . . . ?
C00Z O005 C00Q C00S 17.1(5) . . . . ?
C010 O004 C00P C009 173.9(3) . . . . ?
C010 O004 C00P C00R -4.5(5) . . . . ?
C011 O001 C00T C00F -96.7(3) . . . . ?
C011 O001 C00T C00M 84.8(4) . . . . ?
C012 O002 C00M C00C -111.8(3) . . . . ?
C012 O002 C00M C00T 70.5(4) . . . . ?
C013 C015 C016 C017 -0.4(7) . . . . ?
C013 C015 C016 C01B 179.0(5) . . . . ?
C013 C018 C019 C017 1.7(9) . . . . ?
C014 O006 C00O C00G 161.0(3) . . . . ?
C014 O006 C00O C00L -19.5(5) . . . . ?
C015 C013 C018 C019 1.9(7) . . . . ?
C015 C016 C017 C019 4.1(8) . . . . ?
C016 C017 C019 C018 -4.8(9) . . . . ?
C018 C013 C015 C016 -2.5(7) . . . . ?
C01A C013 C015 C016 177.0(5) . . . . ?
C01A C013 C018 C019 -177.7(5) . . . . ?
C01B C016 C017 C019 -175.4(6) . . . . ?
